data_4066112
loop_
_publ_author_name
'Patel, Upali'
'Sharma, Sagar'
'Singh, Harkesh B.'
'Dey, Sandip'
'Jain, Vimal K.'
'Wolmersh\"auser, Gotthelf'
'Butcher, Ray J.'

_publ_section_title
;
 Intermetallic Bonds in Metallophilic Mercuraazametallamacrocycles of
 Synthetic Design
;
_journal_issue 19
_journal_name_full Organometallics
_journal_page_first 4265
_journal_paper_doi 10.1021/om100297v
_journal_volume 29
_journal_year 2010
_chemical_formula_sum 'C16 H15 F6 Hg2 N2 O P'
_chemical_formula_weight 797.45
_chemical_name_systematic
;
 ?
;
_space_group_IT_number 62
_symmetry_cell_setting orthorhombic
_symmetry_space_group_name_Hall '-P 2ac 2n'
_symmetry_space_group_name_H-M 'P n m a'
_atom_sites_solution_hydrogens geom
_atom_sites_solution_primary direct
_atom_sites_solution_secondary difmap
_audit_creation_method SHELXL-97
_cell_angle_alpha 90.00
_cell_angle_beta 90.00
_cell_angle_gamma 90.00
_cell_formula_units_Z 4
_cell_length_a 8.7266(5)
_cell_length_b 17.9057(11)
_cell_length_c 12.5696(8)
_cell_measurement_reflns_used 5749
_cell_measurement_temperature 293(2)
_cell_measurement_theta_max 28
_cell_measurement_theta_min 2.55
_cell_volume 1964.1(2)
_computing_cell_refinement 'Stoe IPDS V2.63'
_computing_data_collection 'Stoe IPDS V2.63'
_computing_data_reduction 'Stoe IPDS V2.63'
_computing_molecular_graphics 'Siemens SHELXTL'
_computing_publication_material 'Siemens SHELXTL'
_computing_structure_refinement 'SHELXL-97 (Sheldrick, 2008)'
_computing_structure_solution 'SIR97 (Giacovazzo et al. 1997)'
_diffrn_ambient_temperature 293(2)
_diffrn_measured_fraction_theta_full 0.998
_diffrn_measured_fraction_theta_max 0.998
_diffrn_measurement_device_type 'Stoe IPDS'
_diffrn_measurement_method \F-Oscillation
_diffrn_radiation_monochromator graphite
_diffrn_radiation_source 'fine-focus sealed tube'
_diffrn_radiation_type MoK\a
_diffrn_radiation_wavelength 0.71073
_diffrn_reflns_av_R_equivalents 0.1030
_diffrn_reflns_av_sigmaI/netI 0.0532
_diffrn_reflns_limit_h_max 11
_diffrn_reflns_limit_h_min -11
_diffrn_reflns_limit_k_max 22
_diffrn_reflns_limit_k_min -22
_diffrn_reflns_limit_l_max 15
_diffrn_reflns_limit_l_min -15
_diffrn_reflns_number 16284
_diffrn_reflns_theta_full 26.73
_diffrn_reflns_theta_max 26.73
_diffrn_reflns_theta_min 3.06
_exptl_absorpt_coefficient_mu 15.760
_exptl_absorpt_correction_T_max 0.07669
_exptl_absorpt_correction_T_min 0.02010
_exptl_absorpt_correction_type multi-scan
_exptl_absorpt_process_details '(Blessing 1995)'
_exptl_crystal_colour colourless
_exptl_crystal_density_diffrn 2.697
_exptl_crystal_density_method 'not measured'
_exptl_crystal_description 'irregular shaped fragment'
_exptl_crystal_F_000 1448
_exptl_crystal_size_max 0.50
_exptl_crystal_size_mid 0.37
_exptl_crystal_size_min 0.30
_refine_diff_density_max 1.021
_refine_diff_density_min -0.720
_refine_diff_density_rms 0.150
_refine_ls_extinction_method none
_refine_ls_goodness_of_fit_ref 0.909
_refine_ls_hydrogen_treatment mixed
_refine_ls_matrix_type full
_refine_ls_number_parameters 144
_refine_ls_number_reflns 2148
_refine_ls_number_restraints 41
_refine_ls_restrained_S_all 0.947
_refine_ls_R_factor_all 0.0517
_refine_ls_R_factor_gt 0.0297
_refine_ls_shift/su_max 0.000
_refine_ls_shift/su_mean 0.000
_refine_ls_structure_factor_coef Fsqd
_refine_ls_weighting_details 'calc w=1/[\s^2^(Fo^2^)+(0.0250P)^2^+0.0000P] where P=(Fo^2^+2Fc^2^)/3'
_refine_ls_weighting_scheme calc
_refine_ls_wR_factor_gt 0.0651
_refine_ls_wR_factor_ref 0.0695
_reflns_number_gt 1403
_reflns_number_total 2148
_reflns_threshold_expression >2\s(I)
_cod_data_source_file om100297v_si_002.cif
_cod_data_source_block 19
_cod_depositor_comments
;
The following automatic conversions were performed:

'_symmetry_cell_setting' value 'Orthorhombic' changed to
'orthorhombic' according to
/home/saulius/struct/CIF-dictionaries/cif_core.dic dictionary named
'cif_core.dic' version 2.4.1 from 2010-06-29.

Automatic conversion script
Id: cif_fix_values 1715 2011-07-08 13:25:40Z adriana 
;
_cod_original_sg_symbol_H-M Pnma
_cod_database_code 4066112

loop_
_symmetry_equiv_pos_as_xyz
'x, y, z'
'-x+1/2, -y, z+1/2'
'-x, y+1/2, -z'
'x+1/2, -y+1/2, -z+1/2'
'-x, -y, -z'
'x-1/2, y, -z-1/2'
'x, -y-1/2, z'
'-x-1/2, y-1/2, z-1/2'

loop_
_atom_site_label
_atom_site_type_symbol
_atom_site_fract_x
_atom_site_fract_y
_atom_site_fract_z
_atom_site_U_iso_or_equiv
_atom_site_adp_type
_atom_site_occupancy
_atom_site_symmetry_multiplicity
_atom_site_calc_flag
_atom_site_refinement_flags
_atom_site_disorder_group
Hg1 Hg 0.45400(3) 0.155748(18) 0.48303(2) 0.05283(11) Uani 1 1 d . .
O1 O 0.5296(14) 0.2500 0.4036(7) 0.082(3) Uani 1 2 d SD .
H1 H 0.519(17) 0.2500 0.338(2) 0.099 Uiso 1 2 d SD .
N1 N 0.5758(9) 0.1679(5) 0.6770(7) 0.081(3) Uani 1 1 d D .
C1 C 0.3769(9) 0.0645(4) 0.5644(7) 0.054(2) Uani 1 1 d . .
C2 C 0.2752(9) 0.0142(5) 0.5256(7) 0.064(2) Uani 1 1 d . .
H2 H 0.2318 0.0224 0.4591 0.076 Uiso 1 1 calc R .
C3 C 0.2336(11) -0.0495(6) 0.5825(10) 0.079(3) Uani 1 1 d . .
H3 H 0.1616 -0.0826 0.5549 0.095 Uiso 1 1 calc R .
C4 C 0.2985(12) -0.0627(6) 0.6773(11) 0.083(3) Uani 1 1 d . .
H4 H 0.2738 -0.1058 0.7148 0.099 Uiso 1 1 calc R .
C5 C 0.4008(11) -0.0129(6) 0.7190(8) 0.074(3) Uani 1 1 d . .
H5 H 0.4437 -0.0219 0.7854 0.089 Uiso 1 1 calc R .
C6 C 0.4418(10) 0.0514(5) 0.6632(7) 0.056(2) Uani 1 1 d . .
C7 C 0.5451(12) 0.1041(6) 0.7140(8) 0.075(3) Uani 1 1 d . .
H7 H 0.5914 0.0900 0.7776 0.090 Uiso 1 1 calc R .
C8 C 0.7078(16) 0.2161(10) 0.7096(16) 0.062(5) Uani 0.50 1 d PD 1
H8A H 0.7739 0.1895 0.7587 0.074 Uiso 0.50 1 calc PR 1
H8B H 0.7677 0.2305 0.6479 0.074 Uiso 0.50 1 calc PR 1
C8A C 0.640(2) 0.2157(10) 0.7626(14) 0.068(5) Uani 0.50 1 d PD 2
H8A1 H 0.7184 0.1889 0.8017 0.081 Uiso 0.50 1 calc PR 2
H8A2 H 0.5598 0.2303 0.8119 0.081 Uiso 0.50 1 calc PR 2
P1 P 0.0324(4) 0.2500 0.4098(2) 0.0605(7) Uani 1 2 d SD .
F2 F -0.0233(11) 0.1919(4) 0.3305(6) 0.196(5) Uani 1 1 d DU .
F3 F 0.0910(12) 0.1913(4) 0.4805(7) 0.282(9) Uani 1 1 d DU .
F4 F -0.1164(12) 0.2500 0.4657(10) 0.189(6) Uani 1 2 d SD .
F5 F 0.1812(10) 0.2500 0.3455(9) 0.183(7) Uani 1 2 d SD .

loop_
_atom_site_aniso_label
_atom_site_aniso_U_11
_atom_site_aniso_U_22
_atom_site_aniso_U_33
_atom_site_aniso_U_23
_atom_site_aniso_U_13
_atom_site_aniso_U_12
Hg1 0.05443(15) 0.05748(18) 0.04658(17) 0.00009(14) 0.00130(13) 0.00470(16)
O1 0.113(7) 0.079(7) 0.055(5) 0.000 0.008(6) 0.000
N1 0.081(5) 0.078(7) 0.083(6) -0.002(5) -0.041(4) 0.006(4)
C1 0.049(4) 0.049(5) 0.063(5) 0.001(3) -0.005(4) 0.010(3)
C2 0.056(4) 0.072(6) 0.063(5) 0.000(5) -0.001(4) 0.015(4)
C3 0.065(6) 0.067(7) 0.105(9) -0.001(6) 0.009(6) -0.004(5)
C4 0.074(7) 0.065(7) 0.109(10) 0.014(6) 0.026(6) 0.011(5)
C5 0.076(6) 0.077(7) 0.068(6) 0.009(5) 0.011(4) 0.019(5)
C6 0.053(4) 0.055(5) 0.061(5) 0.004(4) 0.003(4) 0.012(4)
C7 0.081(5) 0.075(7) 0.071(6) 0.008(5) -0.018(5) 0.025(6)
C8 0.040(9) 0.084(13) 0.062(12) 0.014(9) -0.009(7) 0.005(8)
C8A 0.058(11) 0.091(14) 0.054(12) -0.011(9) -0.017(8) 0.010(10)
P1 0.0569(16) 0.074(2) 0.0510(17) 0.000 -0.0025(15) 0.000
F2 0.315(12) 0.164(8) 0.109(7) -0.040(6) 0.058(8) -0.135(8)
F3 0.338(15) 0.392(18) 0.115(8) 0.095(9) 0.021(8) 0.242(14)
F4 0.135(9) 0.266(18) 0.166(12) 0.000 0.099(9) 0.000
F5 0.085(7) 0.32(2) 0.140(11) 0.000 0.041(7) 0.000

loop_
_atom_type_symbol
_atom_type_description
_atom_type_scat_dispersion_real
_atom_type_scat_dispersion_imag
_atom_type_scat_source
C C 0.0033 0.0016 'International Tables Vol C Tables 4.2.6.8 and 6.1.1.4'
H H 0.0000 0.0000 'International Tables Vol C Tables 4.2.6.8 and 6.1.1.4'
N N 0.0061 0.0033 'International Tables Vol C Tables 4.2.6.8 and 6.1.1.4'
O O 0.0106 0.0060 'International Tables Vol C Tables 4.2.6.8 and 6.1.1.4'
F F 0.0171 0.0103 'International Tables Vol C Tables 4.2.6.8 and 6.1.1.4'
P P 0.1023 0.0942 'International Tables Vol C Tables 4.2.6.8 and 6.1.1.4'
Hg Hg -2.3894 9.2266 'International Tables Vol C Tables 4.2.6.8 and 6.1.1.4'

loop_
_geom_angle_atom_site_label_1
_geom_angle_atom_site_label_2
_geom_angle_atom_site_label_3
_geom_angle
_geom_angle_site_symmetry_1
_geom_angle_site_symmetry_3
C1 Hg1 O1 178.5(3) . .
C1 Hg1 N1 74.9(3) . .
O1 Hg1 N1 104.3(3) . .
C1 Hg1 Hg1 143.2(2) . 7_565
O1 Hg1 Hg1 35.3(2) . 7_565
N1 Hg1 Hg1 85.33(19) . 7_565
Hg1 O1 Hg1 109.3(4) 7_565 .
C7 N1 C8A 109.6(11) . .
C7 N1 C8 125.8(10) . .
C7 N1 Hg1 100.3(6) . .
C8A N1 Hg1 149.2(9) . .
C8 N1 Hg1 127.1(9) . .
C2 C1 C6 118.6(8) . .
C2 C1 Hg1 124.6(7) . .
C6 C1 Hg1 116.7(6) . .
C1 C2 C3 122.0(9) . .
C4 C3 C2 119.3(10) . .
C3 C4 C5 120.2(10) . .
C4 C5 C6 120.9(10) . .
C1 C6 C5 119.1(9) . .
C1 C6 C7 122.5(8) . .
C5 C6 C7 118.3(9) . .
N1 C7 C6 123.9(8) . .
C8A C8 N1 106.5(12) 7_565 .
N1 C8A C8 107.1(14) . 7_565
F3 P1 F3 91.4(7) 7_565 .
F3 P1 F4 91.0(5) 7_565 .
F3 P1 F4 91.0(5) . .
F3 P1 F2 176.3(5) 7_565 .
F3 P1 F2 91.1(4) . .
F4 P1 F2 91.7(5) . .
F3 P1 F2 91.1(4) 7_565 7_565
F3 P1 F2 176.3(5) . 7_565
F4 P1 F2 91.7(5) . 7_565
F2 P1 F2 86.4(6) . 7_565
F3 P1 F5 91.4(5) 7_565 .
F3 P1 F5 91.4(5) . .
F4 P1 F5 176.5(7) . .
F2 P1 F5 85.7(4) . .
F2 P1 F5 85.7(4) 7_565 .

loop_
_geom_bond_atom_site_label_1
_geom_bond_atom_site_label_2
_geom_bond_distance
_geom_bond_site_symmetry_2
Hg1 C1 2.042(8) .
Hg1 O1 2.069(6) .
Hg1 N1 2.669(8) .
Hg1 Hg1 3.3753(7) 7_565
O1 Hg1 2.069(6) 7_565
N1 C7 1.262(13) .
N1 C8A 1.485(15) .
N1 C8 1.496(15) .
C1 C2 1.355(11) .
C1 C6 1.385(12) .
C2 C3 1.395(13) .
C3 C4 1.340(15) .
C4 C5 1.366(14) .
C5 C6 1.393(12) .
C6 C7 1.454(13) .
C8 C8A 1.51(2) 7_565
C8A C8 1.51(2) 7_565
P1 F3 1.469(7) 7_565
P1 F3 1.469(7) .
P1 F4 1.477(9) .
P1 F2 1.520(7) .
P1 F2 1.520(7) 7_565
P1 F5 1.528(9) .
